data_7159465
loop_
_publ_author_name
'Wang, Miao'
'Jiang, Shan'
'Lu, Xin-Xin'
'Zhang, Kun'
'Yuan, Zi-Yi'
'Xu, Rui-Li'
'Zhao, Bang-Tun'
'Wu, An-Xin'

_publ_section_title
;
 Synthesis of primary propargylic alcohols from terminal alkynes using
 rongalite as the C1 unit.
;
_journal_issue 29
_journal_name_full 'Organic &amp; biomolecular chemistry'
_journal_page_first 5949
_journal_page_last 5952
_journal_paper_doi 10.1039/d3ob00902e
_journal_volume 21
_journal_year 2023
_chemical_formula_sum 'C9 H7 Cl O'
_chemical_formula_weight 166.60
_space_group_crystal_system monoclinic
_space_group_IT_number 14
_space_group_name_Hall '-P 2ybc'
_space_group_name_H-M_alt 'P 1 21/c 1'
_atom_sites_solution_hydrogens mixed
_audit_creation_method SHELXL-2014/7
_audit_update_record
;
2022-07-17 deposited with the CCDC.	2023-07-06 downloaded from the CCDC.
;
_cell_angle_alpha 90
_cell_angle_beta 110.313(2)
_cell_angle_gamma 90
_cell_formula_units_Z 4
_cell_length_a 15.423(3)
_cell_length_b 4.9337(9)
_cell_length_c 11.308(2)
_cell_measurement_reflns_used 8110
_cell_measurement_temperature 273(2)
_cell_measurement_theta_max 30.73
_cell_measurement_theta_min 2.82
_cell_volume 806.9(3)
_computing_structure_refinement 'SHELXL-2014/7 (Sheldrick, 2014)'
_diffrn_ambient_temperature 273(2)
_diffrn_measured_fraction_theta_full 0.988
_diffrn_measured_fraction_theta_max 0.930
_diffrn_measurement_device_type CCD
_diffrn_radiation_type MoK\a
_diffrn_radiation_wavelength 0.71073
_diffrn_reflns_av_R_equivalents 0.0282
_diffrn_reflns_av_unetI/netI 0.0181
_diffrn_reflns_Laue_measured_fraction_full 0.988
_diffrn_reflns_Laue_measured_fraction_max 0.930
_diffrn_reflns_limit_h_max 19
_diffrn_reflns_limit_h_min -22
_diffrn_reflns_limit_k_max 7
_diffrn_reflns_limit_k_min -7
_diffrn_reflns_limit_l_max 16
_diffrn_reflns_limit_l_min -16
_diffrn_reflns_number 16540
_diffrn_reflns_point_group_measured_fraction_full 0.988
_diffrn_reflns_point_group_measured_fraction_max 0.930
_diffrn_reflns_theta_full 25.242
_diffrn_reflns_theta_max 32.035
_diffrn_reflns_theta_min 1.408
_exptl_absorpt_coefficient_mu 0.406
_exptl_absorpt_correction_type multi-scan
_exptl_absorpt_process_details sadabs
_exptl_crystal_colour colorless
_exptl_crystal_density_diffrn 1.371
_exptl_crystal_description Block
_exptl_crystal_F_000 344
_exptl_crystal_size_max 0.220
_exptl_crystal_size_mid 0.200
_exptl_crystal_size_min 0.180
_exptl_transmission_factor_max 0.864
_exptl_transmission_factor_min 0.864
_refine_diff_density_max 0.277
_refine_diff_density_min -0.473
_refine_diff_density_rms 0.095
_refine_ls_extinction_method none
_refine_ls_goodness_of_fit_ref 1.059
_refine_ls_hydrogen_treatment mixed
_refine_ls_matrix_type full
_refine_ls_number_parameters 125
_refine_ls_number_reflns 2632
_refine_ls_number_restraints 61
_refine_ls_restrained_S_all 1.062
_refine_ls_R_factor_all 0.0675
_refine_ls_R_factor_gt 0.0625
_refine_ls_shift/su_max 0.000
_refine_ls_shift/su_mean 0.000
_refine_ls_structure_factor_coef Fsqd
_refine_ls_weighting_details 'w=1/[\s^2^(Fo^2^)+(0.0919P)^2^+0.8931P] where P=(Fo^2^+2Fc^2^)/3'
_refine_ls_weighting_scheme calc
_refine_ls_wR_factor_gt 0.1976
_refine_ls_wR_factor_ref 0.2021
_reflns_Friedel_coverage 0.000
_reflns_number_gt 2363
_reflns_number_total 2632
_reflns_threshold_expression 'I > 2\s(I)'
_cod_data_source_file d3ob00902e2.cif
_cod_data_source_block 1_a
_cod_depositor_comments 'Adding full bibliography for 7159465.cif.'
_cod_original_cell_volume 806.9(2)
_cod_original_sg_symbol_H-M 'P 21/c'
_cod_database_code 7159465
_shelx_shelxl_version_number 2014/7
_shelx_space_group_comment
;
The symmetry employed for this shelxl refinement is uniquely defined
by the following loop, which should always be used as a source of
symmetry information in preference to the above space-group names.
They are only intended as comments.
;
_shelx_estimated_absorpt_t_min 0.916
_shelx_estimated_absorpt_t_max 0.931

loop_
_space_group_symop_operation_xyz
'x, y, z'
'-x, y+1/2, -z+1/2'
'-x, -y, -z'
'x, -y-1/2, z-1/2'

loop_
_atom_site_label
_atom_site_type_symbol
_atom_site_fract_x
_atom_site_fract_y
_atom_site_fract_z
_atom_site_U_iso_or_equiv
_atom_site_adp_type
_atom_site_occupancy
_atom_site_site_symmetry_order
_atom_site_calc_flag
_atom_site_refinement_flags_posn
_atom_site_refinement_flags_adp
_atom_site_refinement_flags_occupancy
_atom_site_disorder_assembly
_atom_site_disorder_group
C9A C 0.5750(8) -0.284(3) 0.4120(12) 0.065(2) Uani 0.562(11) 1 d D U P A 1
H9A1 H 0.5466 -0.3897 0.3360 0.078 Uiso 0.562(11) 1 calc R U P A 1
H9A2 H 0.6155 -0.4038 0.4754 0.078 Uiso 0.562(11) 1 calc R U P A 1
O1A O 0.5075(4) -0.1900(12) 0.4538(7) 0.0829(19) Uani 0.562(11) 1 d D U P A 1
H1A H 0.520(4) -0.16(2) 0.532(3) 0.099 Uiso 0.562(11) 1 d D U P A 1
C9B C 0.5578(10) -0.274(4) 0.3782(11) 0.054(2) Uani 0.438(11) 1 d D U P A 2
H9B1 H 0.4980 -0.2097 0.3227 0.065 Uiso 0.438(11) 1 calc R U P A 2
H9B2 H 0.5716 -0.4427 0.3447 0.065 Uiso 0.438(11) 1 calc R U P A 2
O1B O 0.5558(6) -0.3148(15) 0.5010(7) 0.072(2) Uani 0.438(11) 1 d D U P A 2
H1B H 0.609(2) -0.34(2) 0.557(3) 0.086 Uiso 0.438(11) 1 d D U P A 2
C1 C 0.86679(15) 0.6827(4) 0.3259(2) 0.0358(4) Uani 1 1 d . . . . .
C2 C 0.79583(18) 0.5901(5) 0.2214(2) 0.0441(5) Uani 1 1 d . . . . .
H2 H 0.7885 0.6562 0.1415 0.053 Uiso 1 1 calc R U . . .
C3 C 0.73554(18) 0.3966(6) 0.2376(2) 0.0452(5) Uani 1 1 d . . . . .
H3 H 0.6875 0.3329 0.1678 0.054 Uiso 1 1 calc R U . . .
C4 C 0.74600(15) 0.2961(5) 0.3573(2) 0.0369(4) Uani 1 1 d . . . . .
C5 C 0.81845(17) 0.3945(5) 0.4615(2) 0.0421(5) Uani 1 1 d . . . . .
H5 H 0.8262 0.3295 0.5418 0.051 Uiso 1 1 calc R U . . .
C6 C 0.87858(16) 0.5879(5) 0.4459(2) 0.0411(5) Uani 1 1 d . . . . .
H6 H 0.9265 0.6537 0.5153 0.049 Uiso 1 1 calc R U . . .
C7 C 0.68390(17) 0.0982(5) 0.3733(3) 0.0425(5) Uani 1 1 d . . . . .
C8 C 0.63060(19) -0.0679(5) 0.3851(3) 0.0503(6) Uani 1 1 d D U . . .
Cl1 Cl 0.94238(4) 0.92349(13) 0.30566(6) 0.0482(2) Uani 1 1 d . . . . .

loop_
_atom_site_aniso_label
_atom_site_aniso_U_11
_atom_site_aniso_U_22
_atom_site_aniso_U_33
_atom_site_aniso_U_23
_atom_site_aniso_U_13
_atom_site_aniso_U_12
C9A 0.060(5) 0.039(3) 0.105(5) 0.002(5) 0.040(4) -0.009(3)
O1A 0.074(3) 0.057(3) 0.144(5) 0.011(3) 0.072(3) -0.003(3)
C9B 0.049(4) 0.037(3) 0.080(5) 0.002(4) 0.026(4) -0.009(3)
O1B 0.089(5) 0.051(4) 0.091(4) 0.007(3) 0.053(3) -0.020(3)
C1 0.0369(10) 0.0334(9) 0.0417(10) -0.0032(8) 0.0192(8) -0.0018(8)
C2 0.0492(12) 0.0478(13) 0.0356(10) 0.0013(9) 0.0151(9) -0.0071(10)
C3 0.0447(12) 0.0486(13) 0.0387(11) -0.0017(9) 0.0099(9) -0.0115(10)
C4 0.0349(9) 0.0362(10) 0.0426(10) 0.0011(8) 0.0173(8) -0.0011(8)
C5 0.0453(12) 0.0471(12) 0.0350(10) 0.0034(9) 0.0154(9) -0.0027(10)
C6 0.0382(10) 0.0475(12) 0.0369(10) -0.0038(9) 0.0120(8) -0.0059(9)
C7 0.0399(11) 0.0394(11) 0.0511(12) 0.0014(9) 0.0193(9) -0.0003(9)
C8 0.0459(13) 0.0388(12) 0.0725(17) 0.0035(11) 0.0284(12) -0.0025(9)
Cl1 0.0490(4) 0.0447(3) 0.0578(4) -0.0036(2) 0.0274(3) -0.0116(2)

loop_
_atom_type_symbol
_atom_type_description
_atom_type_scat_dispersion_real
_atom_type_scat_dispersion_imag
_atom_type_scat_source
C C 0.0033 0.0016 'International Tables Vol C Tables 4.2.6.8 and 6.1.1.4'
H H 0.0000 0.0000 'International Tables Vol C Tables 4.2.6.8 and 6.1.1.4'
Cl Cl 0.1484 0.1585 'International Tables Vol C Tables 4.2.6.8 and 6.1.1.4'
O O 0.0106 0.0060 'International Tables Vol C Tables 4.2.6.8 and 6.1.1.4'

loop_
_geom_angle_atom_site_label_1
_geom_angle_atom_site_label_2
_geom_angle_atom_site_label_3
_geom_angle
_geom_angle_site_symmetry_1
_geom_angle_site_symmetry_3
_geom_angle_publ_flag
O1A C9A C8 113.3(11) . . ?
O1A C9A H9A1 108.9 . . ?
C8 C9A H9A1 108.9 . . ?
O1A C9A H9A2 108.9 . . ?
C8 C9A H9A2 108.9 . . ?
H9A1 C9A H9A2 107.7 . . ?
C9A O1A H1A 119(3) . . ?
O1B C9B C8 108.6(10) . . ?
O1B C9B H9B1 110.0 . . ?
C8 C9B H9B1 110.0 . . ?
O1B C9B H9B2 110.0 . . ?
C8 C9B H9B2 110.0 . . ?
H9B1 C9B H9B2 108.4 . . ?
C9B O1B H1B 114(3) . . ?
C2 C1 C6 121.4(2) . . ?
C2 C1 Cl1 118.91(18) . . ?
C6 C1 Cl1 119.64(17) . . ?
C1 C2 C3 118.9(2) . . ?
C1 C2 H2 120.6 . . ?
C3 C2 H2 120.6 . . ?
C2 C3 C4 121.0(2) . . ?
C2 C3 H3 119.5 . . ?
C4 C3 H3 119.5 . . ?
C5 C4 C3 118.8(2) . . ?
C5 C4 C7 120.5(2) . . ?
C3 C4 C7 120.7(2) . . ?
C6 C5 C4 120.4(2) . . ?
C6 C5 H5 119.8 . . ?
C4 C5 H5 119.8 . . ?
C5 C6 C1 119.5(2) . . ?
C5 C6 H6 120.3 . . ?
C1 C6 H6 120.3 . . ?
C8 C7 C4 179.1(3) . . ?
C7 C8 C9A 173.0(6) . . ?
C7 C8 C9B 171.2(5) . . ?

loop_
_geom_bond_atom_site_label_1
_geom_bond_atom_site_label_2
_geom_bond_distance
_geom_bond_site_symmetry_2
_geom_bond_publ_flag
C9A O1A 1.366(12) . ?
C9A C8 1.465(16) . ?
C9A H9A1 0.9700 . ?
C9A H9A2 0.9700 . ?
O1A H1A 0.848(19) . ?
C9B O1B 1.415(13) . ?
C9B C8 1.495(19) . ?
C9B H9B1 0.9700 . ?
C9B H9B2 0.9700 . ?
O1B H1B 0.86(2) . ?
C1 C2 1.380(3) . ?
C1 C6 1.386(3) . ?
C1 Cl1 1.734(2) . ?
C2 C3 1.389(3) . ?
C2 H2 0.9300 . ?
C3 C4 1.397(3) . ?
C3 H3 0.9300 . ?
C4 C5 1.399(3) . ?
C4 C7 1.422(3) . ?
C5 C6 1.384(3) . ?
C5 H5 0.9300 . ?
C6 H6 0.9300 . ?
C7 C8 1.201(4) . ?

loop_
_geom_torsion_atom_site_label_1
_geom_torsion_atom_site_label_2
_geom_torsion_atom_site_label_3
_geom_torsion_atom_site_label_4
_geom_torsion
_geom_torsion_site_symmetry_1
_geom_torsion_site_symmetry_2
_geom_torsion_site_symmetry_3
_geom_torsion_site_symmetry_4
_geom_torsion_publ_flag
C6 C1 C2 C3 -0.4(4) . . . . ?
Cl1 C1 C2 C3 179.8(2) . . . . ?
C1 C2 C3 C4 0.0(4) . . . . ?
C2 C3 C4 C5 0.2(4) . . . . ?
C2 C3 C4 C7 179.9(3) . . . . ?
C3 C4 C5 C6 0.0(4) . . . . ?
C7 C4 C5 C6 -179.7(2) . . . . ?
C4 C5 C6 C1 -0.3(4) . . . . ?
C2 C1 C6 C5 0.5(4) . . . . ?
Cl1 C1 C6 C5 -179.60(19) . . . . ?
